data_7156606
loop_
_publ_author_name
'Wang, Junfeng'
'Qin, Li'
'Zhao, Biqing'
'Cai, Liang'
'Zhong, Zhenping'
'Liu, Yonghong'
'Zhou, Xiaojiang'

_publ_section_title
;
 Crotonols A and B, two rare tigliane diterpenoid derivatives against K562
 cells from Croton tiglium.
;
_journal_issue 1
_journal_name_full 'Organic &amp; biomolecular chemistry'
_journal_page_first 195
_journal_page_last 202
_journal_paper_doi 10.1039/c8ob02519c
_journal_volume 17
_journal_year 2018
_chemical_formula_sum 'C20 H32 O11'
_chemical_formula_weight 448.46
_space_group_IT_number 19
_space_group_name_Hall 'P 2ac 2ab'
_space_group_name_H-M_alt 'P 21 21 21'
_symmetry_cell_setting orthorhombic
_symmetry_space_group_name_Hall 'P 2ac 2ab'
_symmetry_space_group_name_H-M 'P 21 21 21'
_atom_sites_solution_hydrogens geom
_atom_sites_solution_primary direct
_atom_sites_solution_secondary difmap
_audit_creation_method SHELXL-97
_audit_update_record
;
2018-02-09 deposited with the CCDC.
2018-12-05 downloaded from the CCDC.
;
_cell_angle_alpha 90.00
_cell_angle_beta 90.00
_cell_angle_gamma 90.00
_cell_formula_units_Z 4
_cell_length_a 6.9268(4)
_cell_length_b 7.6212(4)
_cell_length_c 39.643(3)
_cell_measurement_reflns_used 1863
_cell_measurement_temperature 293(2)
_cell_measurement_theta_max 64.9950
_cell_measurement_theta_min 4.4640
_cell_volume 2092.8(2)
_computing_cell_refinement 'Bruker FRAMBO'
_computing_data_collection 'Bruker FRAMBO'
_computing_data_reduction 'Bruker SAINT'
_computing_molecular_graphics 'Bruker SHELXTL'
_computing_publication_material 'Bruker SHELXTL'
_computing_structure_refinement 'SHELXL-97 (Sheldrick, 1997)'
_computing_structure_solution 'SHELXS-97 (Sheldrick, 1990)'
_diffrn_ambient_temperature 293(2)
_diffrn_measured_fraction_theta_full 1.000
_diffrn_measured_fraction_theta_max 1.000
_diffrn_measurement_device_type 'CCD area detector'
_diffrn_measurement_method 'phi and omega scans'
_diffrn_radiation_monochromator graphite
_diffrn_radiation_source 'fine-focus sealed tube'
_diffrn_radiation_type CuK\a
_diffrn_radiation_wavelength 1.54178
_diffrn_reflns_av_R_equivalents 0.0811
_diffrn_reflns_av_sigmaI/netI 0.0792
_diffrn_reflns_limit_h_max 8
_diffrn_reflns_limit_h_min -6
_diffrn_reflns_limit_k_max 9
_diffrn_reflns_limit_k_min -9
_diffrn_reflns_limit_l_max 45
_diffrn_reflns_limit_l_min -46
_diffrn_reflns_number 12982
_diffrn_reflns_theta_full 66.05
_diffrn_reflns_theta_max 66.05
_diffrn_reflns_theta_min 4.46
_exptl_absorpt_coefficient_mu 0.987
_exptl_absorpt_correction_T_max 0.8502
_exptl_absorpt_correction_T_min 0.7976
_exptl_absorpt_correction_type multi-scan
_exptl_absorpt_process_details sadabs
_exptl_crystal_density_diffrn 1.423
_exptl_crystal_density_method 'not measured'
_exptl_crystal_F_000 960
_exptl_crystal_size_max 0.24
_exptl_crystal_size_mid 0.20
_exptl_crystal_size_min 0.17
_refine_diff_density_max 0.321
_refine_diff_density_min -0.331
_refine_diff_density_rms 0.067
_refine_ls_abs_structure_details 'Flack H D (1983), Acta Cryst. A39, 876-881'
_refine_ls_abs_structure_Flack 0.0(5)
_refine_ls_extinction_coef 0.0024(3)
_refine_ls_extinction_expression Fc^*^=kFc[1+0.001xFc^2^\l^3^/sin(2\q)]^-1/4^
_refine_ls_extinction_method SHELXL
_refine_ls_goodness_of_fit_ref 1.097
_refine_ls_hydrogen_treatment mixed
_refine_ls_matrix_type full
_refine_ls_number_parameters 286
_refine_ls_number_reflns 3638
_refine_ls_number_restraints 0
_refine_ls_restrained_S_all 1.097
_refine_ls_R_factor_all 0.1013
_refine_ls_R_factor_gt 0.0777
_refine_ls_shift/su_max 0.001
_refine_ls_shift/su_mean 0.000
_refine_ls_structure_factor_coef Fsqd
_refine_ls_weighting_details 'calc w=1/[\s^2^(Fo^2^)+(0.0556P)^2^+3.1861P] where P=(Fo^2^+2Fc^2^)/3'
_refine_ls_weighting_scheme calc
_refine_ls_wR_factor_gt 0.1777
_refine_ls_wR_factor_ref 0.1902
_reflns_number_gt 2657
_reflns_number_total 3638
_reflns_threshold_expression >2sigma(I)
_cod_data_source_file c8ob02519c2.cif
_cod_data_source_block 160313a
_cod_depositor_comments
;
The following automatic conversions were performed:

'_symmetry_cell_setting' value 'Orthorhombic' changed to
'orthorhombic' according to
/home/data/users/saulius/crontab/automatic-downloads/rss-feeds/RSC/lib/dictionaries/cif_core.dic
dictionary named 'cif_core.dic' version 2.4.2 from 2011-04-26.

Automatic conversion script
Id: cif_fix_values 4973 2017-02-22 13:04:09Z antanas 

 Adding full bibliography for 7156606.cif.
;
_cod_original_sg_symbol_H-M P2(1)2(1)2(1)
_cod_database_code 7156606

loop_
_symmetry_equiv_pos_as_xyz
'x, y, z'
'-x+1/2, -y, z+1/2'
'-x, y+1/2, -z+1/2'
'x+1/2, -y+1/2, -z'

loop_
_atom_site_label
_atom_site_type_symbol
_atom_site_fract_x
_atom_site_fract_y
_atom_site_fract_z
_atom_site_U_iso_or_equiv
_atom_site_adp_type
_atom_site_occupancy
_atom_site_symmetry_multiplicity
_atom_site_calc_flag
_atom_site_refinement_flags
O1 O 1.0874(5) 0.2568(5) 0.13396(9) 0.0386(9) Uani 1 1 d .
O2 O 1.1001(6) 0.4890(5) 0.09596(10) 0.0411(10) Uani 1 1 d .
H2 H 1.2102 0.4502 0.0945 0.049 Uiso 1 1 calc R
O3 O 0.7638(6) 0.1159(5) 0.10037(10) 0.0430(10) Uani 1 1 d .
H3 H 0.8208 0.0258 0.1058 0.052 Uiso 1 1 calc R
O4 O 0.4817(5) 0.3598(5) 0.09045(10) 0.0408(10) Uani 1 1 d .
H4 H 0.5311 0.2709 0.0983 0.049 Uiso 1 1 calc R
O5 O 0.4252(7) 0.4089(6) 0.01666(12) 0.0604(13) Uani 1 1 d .
O6 O 0.8699(6) 0.7707(5) 0.12602(10) 0.0406(10) Uani 1 1 d .
H6 H 0.8259 0.8608 0.1177 0.049 Uiso 1 1 calc R
O7 O 0.6402(7) 0.7947(6) 0.20001(11) 0.0533(12) Uani 1 1 d .
O8 O 0.8482(7) 0.5320(5) 0.22645(10) 0.0462(11) Uani 1 1 d .
H8 H 0.9402 0.5996 0.2260 0.055 Uiso 1 1 calc R
O9 O 1.1468(8) 0.0044(7) 0.08722(13) 0.0689(15) Uani 1 1 d .
H9 H 1.1544 0.0437 0.1064 0.083 Uiso 1 1 calc R
O10 O 0.1508(7) 0.7551(6) 0.22503(11) 0.0647(13) Uani 1 1 d .
H10C H 0.2423 0.6920 0.2326 0.078 Uiso 1 1 d R
H10D H 0.1388 0.8436 0.2379 0.078 Uiso 1 1 d R
O11 O 0.4540(8) 0.5823(7) 0.25643(13) 0.0729(16) Uani 1 1 d .
H11C H 0.5658 0.5666 0.2481 0.087 Uiso 1 1 d R
H11D H 0.4280 0.4963 0.2693 0.087 Uiso 1 1 d R
C1 C 1.0374(8) 0.2907(8) 0.16945(14) 0.0360(13) Uani 1 1 d .
C2 C 0.9249(9) 0.4664(7) 0.16716(14) 0.0380(13) Uani 1 1 d .
H2A H 1.0185 0.5627 0.1664 0.046 Uiso 1 1 calc R
C3 C 0.8279(8) 0.4520(7) 0.13267(14) 0.0328(12) Uani 1 1 d .
H3A H 0.7215 0.3684 0.1354 0.039 Uiso 1 1 calc R
C4 C 0.9783(8) 0.3610(7) 0.11091(14) 0.0341(13) Uani 1 1 d .
C5 C 0.8951(8) 0.2324(7) 0.08374(14) 0.0361(13) Uani 1 1 d .
C6 C 0.7770(8) 0.3243(8) 0.05620(15) 0.0374(13) Uani 1 1 d .
H6A H 0.8652 0.3911 0.0422 0.045 Uiso 1 1 calc R
H6B H 0.7190 0.2349 0.0420 0.045 Uiso 1 1 calc R
C7 C 0.6187(8) 0.4464(7) 0.06811(14) 0.0351(13) Uani 1 1 d .
C8 C 0.4865(8) 0.5042(8) 0.03830(15) 0.0402(14) Uani 1 1 d .
C9 C 0.4519(9) 0.6948(8) 0.04208(16) 0.0456(15) Uani 1 1 d .
C10 C 0.5620(8) 0.7548(8) 0.06670(15) 0.0421(14) Uani 1 1 d .
H10 H 0.5601 0.8714 0.0736 0.050 Uiso 1 1 calc R
C11 C 0.6910(8) 0.6193(7) 0.08276(13) 0.0331(12) Uani 1 1 d .
H11 H 0.8167 0.6373 0.0719 0.040 Uiso 1 1 calc R
C12 C 0.7351(8) 0.6274(7) 0.12080(14) 0.0352(13) Uani 1 1 d .
C13 C 0.5703(9) 0.6609(8) 0.14613(14) 0.0381(13) Uani 1 1 d .
H13 H 0.4861 0.5576 0.1456 0.046 Uiso 1 1 calc R
C14 C 0.6593(9) 0.6701(7) 0.18178(16) 0.0407(14) Uani 1 1 d .
C15 C 0.7770(9) 0.5084(8) 0.19344(14) 0.0391(14) Uani 1 1 d .
H15 H 0.6874 0.4090 0.1942 0.047 Uiso 1 1 calc R
C16 C 0.9164(10) 0.1388(8) 0.18192(16) 0.0490(16) Uani 1 1 d .
H16A H 0.7974 0.1347 0.1695 0.073 Uiso 1 1 calc R
H16B H 0.8892 0.1542 0.2055 0.073 Uiso 1 1 calc R
H16C H 0.9858 0.0310 0.1787 0.073 Uiso 1 1 calc R
C17 C 1.2239(9) 0.3037(9) 0.18933(16) 0.0535(18) Uani 1 1 d .
H17A H 1.2984 0.1989 0.1861 0.080 Uiso 1 1 calc R
H17B H 1.1949 0.3173 0.2129 0.080 Uiso 1 1 calc R
H17C H 1.2966 0.4033 0.1816 0.080 Uiso 1 1 calc R
C18 C 1.0551(9) 0.1283(8) 0.06620(15) 0.0451(15) Uani 1 1 d .
H18A H 1.0004 0.0676 0.0469 0.054 Uiso 1 1 calc R
H18B H 1.1514 0.2098 0.0578 0.054 Uiso 1 1 calc R
C19 C 0.3154(12) 0.7906(11) 0.01943(18) 0.070(2) Uani 1 1 d .
H19A H 0.3419 0.9141 0.0204 0.106 Uiso 1 1 calc R
H19B H 0.1852 0.7692 0.0266 0.106 Uiso 1 1 calc R
H19C H 0.3315 0.7499 -0.0033 0.106 Uiso 1 1 calc R
C20 C 0.4413(10) 0.8227(8) 0.14017(17) 0.0519(17) Uani 1 1 d .
H20A H 0.5195 0.9267 0.1402 0.078 Uiso 1 1 calc R
H20B H 0.3468 0.8305 0.1578 0.078 Uiso 1 1 calc R
H20C H 0.3771 0.8116 0.1188 0.078 Uiso 1 1 calc R

loop_
_atom_site_aniso_label
_atom_site_aniso_U_11
_atom_site_aniso_U_22
_atom_site_aniso_U_33
_atom_site_aniso_U_23
_atom_site_aniso_U_13
_atom_site_aniso_U_12
O1 0.031(2) 0.042(2) 0.043(2) 0.0050(18) -0.0024(17) 0.0150(19)
O2 0.0265(19) 0.040(2) 0.057(3) 0.0054(19) 0.0040(18) 0.0019(18)
O3 0.036(2) 0.028(2) 0.066(3) 0.0027(19) 0.001(2) 0.0039(18)
O4 0.0261(19) 0.040(2) 0.056(3) 0.0056(19) 0.0003(18) -0.0011(18)
O5 0.064(3) 0.061(3) 0.057(3) -0.009(2) -0.019(3) 0.008(3)
O6 0.043(2) 0.0256(19) 0.053(2) 0.0046(17) -0.0052(19) -0.0009(18)
O7 0.061(3) 0.044(3) 0.055(3) -0.005(2) 0.003(2) 0.010(2)
O8 0.051(3) 0.046(2) 0.042(2) 0.0005(19) -0.002(2) -0.002(2)
O9 0.075(3) 0.059(3) 0.072(3) 0.001(2) -0.003(3) 0.036(3)
O10 0.064(3) 0.059(3) 0.072(3) -0.011(3) -0.009(3) -0.001(3)
O11 0.058(3) 0.075(4) 0.086(4) 0.028(3) 0.006(3) -0.004(3)
C1 0.030(3) 0.037(3) 0.042(3) 0.005(2) -0.005(2) 0.002(3)
C2 0.036(3) 0.034(3) 0.044(3) 0.001(2) 0.000(3) 0.000(3)
C3 0.027(3) 0.029(3) 0.042(3) 0.003(2) -0.002(2) -0.002(2)
C4 0.024(3) 0.031(3) 0.047(3) 0.002(2) -0.001(2) 0.000(2)
C5 0.028(3) 0.032(3) 0.049(3) 0.000(2) 0.001(2) 0.002(3)
C6 0.026(3) 0.039(3) 0.048(3) -0.001(3) -0.001(3) 0.008(3)
C7 0.025(3) 0.038(3) 0.043(3) 0.000(2) -0.002(2) -0.001(2)
C8 0.022(3) 0.048(4) 0.051(4) 0.002(3) -0.003(3) 0.010(3)
C9 0.042(3) 0.045(3) 0.050(4) 0.005(3) -0.002(3) 0.012(3)
C10 0.036(3) 0.038(3) 0.052(4) 0.004(3) -0.001(3) 0.014(3)
C11 0.030(3) 0.027(3) 0.042(3) 0.004(2) 0.003(2) 0.005(2)
C12 0.032(3) 0.028(3) 0.045(3) 0.004(2) 0.003(3) 0.000(2)
C13 0.036(3) 0.033(3) 0.045(3) 0.000(2) 0.004(3) 0.005(3)
C14 0.041(3) 0.030(3) 0.052(4) 0.003(3) 0.004(3) 0.003(3)
C15 0.042(3) 0.033(3) 0.043(3) 0.001(3) 0.000(3) -0.003(3)
C16 0.054(4) 0.034(3) 0.059(4) 0.006(3) 0.000(3) 0.004(3)
C17 0.044(4) 0.058(4) 0.058(4) 0.001(3) -0.008(3) 0.004(3)
C18 0.036(3) 0.043(3) 0.056(4) 0.002(3) 0.002(3) 0.016(3)
C19 0.077(5) 0.070(5) 0.065(5) 0.009(4) -0.017(4) 0.019(5)
C20 0.046(4) 0.046(4) 0.064(4) 0.003(3) 0.004(3) 0.015(3)

loop_
_atom_type_symbol
_atom_type_description
_atom_type_scat_dispersion_real
_atom_type_scat_dispersion_imag
_atom_type_scat_source
C C 0.0181 0.0091 'International Tables Vol C Tables 4.2.6.8 and 6.1.1.4'
H H 0.0000 0.0000 'International Tables Vol C Tables 4.2.6.8 and 6.1.1.4'
O O 0.0492 0.0322 'International Tables Vol C Tables 4.2.6.8 and 6.1.1.4'

loop_
_geom_angle_atom_site_label_1
_geom_angle_atom_site_label_2
_geom_angle_atom_site_label_3
_geom_angle
C4 O1 C1 113.0(4)
C4 O2 H2 109.5
C5 O3 H3 109.5
C7 O4 H4 109.5
C12 O6 H6 109.5
C15 O8 H8 109.5
C18 O9 H9 109.5
H10C O10 H10D 108.1
H11C O11 H11D 108.4
O1 C1 C16 108.0(5)
O1 C1 C17 107.9(5)
C16 C1 C17 110.6(5)
O1 C1 C2 102.3(4)
C16 C1 C2 113.7(5)
C17 C1 C2 113.7(5)
C15 C2 C3 109.7(5)
C15 C2 C1 119.2(5)
C3 C2 C1 102.2(4)
C15 C2 H2A 108.4
C3 C2 H2A 108.4
C1 C2 H2A 108.4
C4 C3 C2 103.8(5)
C4 C3 C12 120.2(5)
C2 C3 C12 113.0(4)
C4 C3 H3A 106.3
C2 C3 H3A 106.3
C12 C3 H3A 106.3
O2 C4 O1 109.6(4)
O2 C4 C3 109.3(4)
O1 C4 C3 104.7(4)
O2 C4 C5 111.2(4)
O1 C4 C5 106.7(4)
C3 C4 C5 115.1(4)
O3 C5 C18 110.3(5)
O3 C5 C6 105.8(4)
C18 C5 C6 107.4(5)
O3 C5 C4 107.8(4)
C18 C5 C4 111.7(5)
C6 C5 C4 113.6(5)
C7 C6 C5 116.4(5)
C7 C6 H6A 108.2
C5 C6 H6A 108.2
C7 C6 H6B 108.2
C5 C6 H6B 108.2
H6A C6 H6B 107.3
O4 C7 C6 112.5(4)
O4 C7 C11 112.0(5)
C6 C7 C11 114.3(5)
O4 C7 C8 101.9(4)
C6 C7 C8 111.3(5)
C11 C7 C8 103.8(4)
O5 C8 C9 127.4(6)
O5 C8 C7 125.4(6)
C9 C8 C7 107.2(5)
C10 C9 C8 108.7(5)
C10 C9 C19 129.8(6)
C8 C9 C19 121.4(6)
C9 C10 C11 114.7(6)
C9 C10 H10 122.7
C11 C10 H10 122.7
C10 C11 C7 103.7(5)
C10 C11 C12 120.2(5)
C7 C11 C12 118.2(4)
C10 C11 H11 104.3
C7 C11 H11 104.3
C12 C11 H11 104.3
O6 C12 C11 107.3(4)
O6 C12 C13 105.0(4)
C11 C12 C13 119.8(5)
O6 C12 C3 109.7(4)
C11 C12 C3 110.1(4)
C13 C12 C3 104.5(4)
C20 C13 C12 117.5(5)
C20 C13 C14 109.6(5)
C12 C13 C14 108.0(5)
C20 C13 H13 107.1
C12 C13 H13 107.1
C14 C13 H13 107.1
O7 C14 C13 122.9(5)
O7 C14 C15 120.5(6)
C13 C14 C15 116.6(5)
O8 C15 C2 115.8(5)
O8 C15 C14 111.1(5)
C2 C15 C14 108.9(5)
O8 C15 H15 106.9
C2 C15 H15 106.9
C14 C15 H15 106.9
C1 C16 H16A 109.5
C1 C16 H16B 109.5
H16A C16 H16B 109.5
C1 C16 H16C 109.5
H16A C16 H16C 109.5
H16B C16 H16C 109.5
C1 C17 H17A 109.5
C1 C17 H17B 109.5
H17A C17 H17B 109.5
C1 C17 H17C 109.5
H17A C17 H17C 109.5
H17B C17 H17C 109.5
O9 C18 C5 113.9(5)
O9 C18 H18A 108.8
C5 C18 H18A 108.8
O9 C18 H18B 108.8
C5 C18 H18B 108.8
H18A C18 H18B 107.7
C9 C19 H19A 109.5
C9 C19 H19B 109.5
H19A C19 H19B 109.5
C9 C19 H19C 109.5
H19A C19 H19C 109.5
H19B C19 H19C 109.5
C13 C20 H20A 109.5
C13 C20 H20B 109.5
H20A C20 H20B 109.5
C13 C20 H20C 109.5
H20A C20 H20C 109.5
H20B C20 H20C 109.5

loop_
_geom_bond_atom_site_label_1
_geom_bond_atom_site_label_2
_geom_bond_distance
O1 C4 1.427(6)
O1 C1 1.472(6)
O2 C4 1.420(6)
O2 H2 0.8200
O3 C5 1.432(7)
O3 H3 0.8200
O4 C7 1.456(6)
O4 H4 0.8200
O5 C8 1.202(7)
O6 C12 1.452(7)
O6 H6 0.8200
O7 C14 1.201(7)
O8 C15 1.410(7)
O8 H8 0.8200
O9 C18 1.411(7)
O9 H9 0.8200
O10 H10C 0.8500
O10 H10D 0.8500
O11 H11C 0.8501
O11 H11D 0.8499
C1 C16 1.512(8)
C1 C17 1.517(8)
C1 C2 1.553(8)
C2 C15 1.495(8)
C2 C3 1.528(8)
C2 H2A 0.9800
C3 C4 1.520(7)
C3 C12 1.556(7)
C3 H3A 0.9800
C4 C5 1.566(8)
C5 C18 1.531(8)
C5 C6 1.533(7)
C6 C7 1.514(7)
C6 H6A 0.9700
C6 H6B 0.9700
C7 C11 1.524(7)
C7 C8 1.558(8)
C8 C9 1.480(8)
C9 C10 1.320(8)
C9 C19 1.494(9)
C10 C11 1.507(7)
C10 H10 0.9300
C11 C12 1.540(7)
C11 H11 0.9800
C12 C13 1.541(8)
C13 C20 1.541(8)
C13 C14 1.543(8)
C13 H13 0.9800
C14 C15 1.548(8)
C15 H15 0.9800
C16 H16A 0.9600
C16 H16B 0.9600
C16 H16C 0.9600
C17 H17A 0.9600
C17 H17B 0.9600
C17 H17C 0.9600
C18 H18A 0.9700
C18 H18B 0.9700
C19 H19A 0.9600
C19 H19B 0.9600
C19 H19C 0.9600
C20 H20A 0.9600
C20 H20B 0.9600
C20 H20C 0.9600

loop_
_geom_torsion_atom_site_label_1
_geom_torsion_atom_site_label_2
_geom_torsion_atom_site_label_3
_geom_torsion_atom_site_label_4
_geom_torsion
C4 O1 C1 C16 104.6(5)
C4 O1 C1 C17 -135.7(5)
C4 O1 C1 C2 -15.5(5)
O1 C1 C2 C15 153.1(5)
C16 C1 C2 C15 36.9(7)
C17 C1 C2 C15 -90.8(6)
O1 C1 C2 C3 32.0(5)
C16 C1 C2 C3 -84.2(6)
C17 C1 C2 C3 148.1(5)
C15 C2 C3 C4 -164.7(5)
C1 C2 C3 C4 -37.3(5)
C15 C2 C3 C12 63.4(6)
C1 C2 C3 C12 -169.2(5)
C1 O1 C4 O2 109.4(5)
C1 O1 C4 C3 -7.8(6)
C1 O1 C4 C5 -130.2(4)
C2 C3 C4 O2 -89.0(5)
C12 C3 C4 O2 38.6(7)
C2 C3 C4 O1 28.4(5)
C12 C3 C4 O1 155.9(5)
C2 C3 C4 C5 145.1(5)
C12 C3 C4 C5 -87.4(6)
O2 C4 C5 O3 -176.0(4)
O1 C4 C5 O3 64.6(5)
C3 C4 C5 O3 -51.0(6)
O2 C4 C5 C18 62.6(6)
O1 C4 C5 C18 -56.8(6)
C3 C4 C5 C18 -172.4(5)
O2 C4 C5 C6 -59.1(6)
O1 C4 C5 C6 -178.5(4)
C3 C4 C5 C6 65.9(6)
O3 C5 C6 C7 66.5(6)
C18 C5 C6 C7 -175.6(5)
C4 C5 C6 C7 -51.5(7)
C5 C6 C7 O4 -56.0(6)
C5 C6 C7 C11 73.3(6)
C5 C6 C7 C8 -169.6(5)
O4 C7 C8 O5 -76.3(7)
C6 C7 C8 O5 43.9(8)
C11 C7 C8 O5 167.3(6)
O4 C7 C8 C9 103.4(5)
C6 C7 C8 C9 -136.4(5)
C11 C7 C8 C9 -13.0(6)
O5 C8 C9 C10 -172.9(6)
C7 C8 C9 C10 7.4(7)
O5 C8 C9 C19 5.4(11)
C7 C8 C9 C19 -174.3(6)
C8 C9 C10 C11 1.6(7)
C19 C9 C10 C11 -176.5(7)
C9 C10 C11 C7 -10.0(7)
C9 C10 C11 C12 -144.9(6)
O4 C7 C11 C10 -95.9(5)
C6 C7 C11 C10 134.6(5)
C8 C7 C11 C10 13.2(5)
O4 C7 C11 C12 40.1(6)
C6 C7 C11 C12 -89.4(6)
C8 C7 C11 C12 149.2(5)
C10 C11 C12 O6 -74.2(6)
C7 C11 C12 O6 157.1(4)
C10 C11 C12 C13 45.2(7)
C7 C11 C12 C13 -83.5(6)
C10 C11 C12 C3 166.4(5)
C7 C11 C12 C3 37.8(7)
C4 C3 C12 O6 -76.7(6)
C2 C3 C12 O6 46.5(6)
C4 C3 C12 C11 41.2(7)
C2 C3 C12 C11 164.4(5)
C4 C3 C12 C13 171.1(5)
C2 C3 C12 C13 -65.7(6)
O6 C12 C13 C20 67.6(6)
C11 C12 C13 C20 -53.0(7)
C3 C12 C13 C20 -176.9(5)
O6 C12 C13 C14 -57.0(5)
C11 C12 C13 C14 -177.5(5)
C3 C12 C13 C14 58.5(6)
C20 C13 C14 O7 -6.0(8)
C12 C13 C14 O7 123.2(6)
C20 C13 C14 C15 174.0(5)
C12 C13 C14 C15 -56.8(6)
C3 C2 C15 O8 -177.7(5)
C1 C2 C15 O8 65.1(7)
C3 C2 C15 C14 -51.8(6)
C1 C2 C15 C14 -169.0(5)
O7 C14 C15 O8 0.8(8)
C13 C14 C15 O8 -179.2(5)
O7 C14 C15 C2 -127.8(6)
C13 C14 C15 C2 52.2(7)
O3 C5 C18 O9 -50.8(7)
C6 C5 C18 O9 -165.7(5)
C4 C5 C18 O9 69.1(7)
